data_2105356
loop_
_publ_author_name
'Mayer, M.'
'Perez, G.'
'Gicquel-Mayer, C.'

_publ_section_title
;
 Etude Structurale du Molybdate Double d'Argent et de Zinc Ag2 Zn2 Mo3 O12
;
_journal_name_full 'Acta Crystallographica B (24,1968-38,1982)'
_journal_page_first 1035
_journal_page_last 1039
_journal_paper_doi 10.1107/S0567740881005013
_journal_volume 37
_journal_year 1981
_chemical_formula_sum 'Ag2 Mo3 O12 Zn2'
_chemical_name_systematic 'Ag2 Zn2 (Mo O4)3'
_space_group_IT_number 2
_symmetry_space_group_name_Hall '-P 1'
_symmetry_space_group_name_H-M 'P -1'
_cell_angle_alpha 64.24
_cell_angle_beta 66.51
_cell_angle_gamma 76.27
_cell_formula_units_Z 2
_cell_length_a 6.992
_cell_length_b 8.712
_cell_length_c 10.818
_cell_volume 542.659
_citation_journal_id_ASTM ACBCAR
_cod_data_source_file silver2-3_133.cif
_cod_data_source_block Ag2Mo3O12Zn2
_cod_original_cell_volume 542.6593
_cod_database_code 2105356

loop_
_symmetry_equiv_pos_as_xyz
x,y,z
-x,-y,-z

loop_
_atom_site_label
_atom_site_type_symbol
_atom_site_fract_x
_atom_site_fract_y
_atom_site_fract_z
_atom_site_occupancy
_atom_site_U_iso_or_equiv
Ag1 Ag+1 0.4888 0.1701 0.3289 1 0.0
O12 O-2 0.8046 0.2734 0.2309 1 0.0
Zn1 Zn+2 0.7684 0.5412 0.105 1 0.0
O10 O-2 0.5239 0.9652 0.2472 1 0.0
O11 O-2 0.6839 0.6372 0.2566 1 0.0
O8 O-2 0.3315 0.2675 0.5134 1 0.0
O2 O-2 0.0711 0.5574 0.3516 1 0.0
O3 O-2 0.0931 0.5221 0.0823 1 0.0
O5 O-2 0.2245 0.2043 0.0584 1 0.0
Mo2 Mo+6 0.7851 0.4079 0.8344 1 0.0
O9 O-2 0.4689 0.4942 0.147 1 0.0
O6 O-2 0.2337 0.8106 0.0748 1 0.0
O7 O-2 0.2897 0.6884 0.4641 1 0.0
Mo1 Mo+6 0.0476 0.1642 0.2386 1 0.0
Ag3 Ag+1 0.9336 0.9746 0.0579 0.5 0.0
Mo3 Mo+6 0.5419 0.7533 0.3655 1 0.0
O4 O-2 0.1356 0.2284 0.3423 1 0.0
Ag2 Ag+1 0.5 0 0 1 0.0
Zn2 Zn+2 0.9836 0.6999 0.4802 1 0.0
O1 O-2 0.0109 0.948 0.3224 1 0.0
